data_8107373
loop_
_publ_author_name
'Liu, Yi'
'Liu, Feng'
'Chen, Yang'
'Yan, Xiaolong'
'Xiao, Tao'

_publ_section_title
;
 Synthesis and crystal structure of
 2-(2-(2-fluorophenyl)-2-oxoethyl)-4H-chromen-4-one, C17H11FO3
;
_journal_issue 1
_journal_name_full 'Zeitschrift f\"ur Kristallographie - New Crystal Structures'
_journal_page_first 129
_journal_page_last 131
_journal_paper_doi 10.1515/ncrs-2022-0490
_journal_volume 238
_journal_year 2023
_chemical_formula_sum 'C17 H11 F O3'
_chemical_formula_weight 282.26
_space_group_crystal_system monoclinic
_space_group_IT_number 14
_space_group_name_Hall '-P 2ybc'
_space_group_name_H-M_alt 'P 1 21/c 1'
_atom_sites_solution_hydrogens geom
_cell_angle_alpha 90
_cell_angle_beta 108.193(3)
_cell_angle_gamma 90
_cell_formula_units_Z 4
_cell_length_a 9.1987(2)
_cell_length_b 17.5458(3)
_cell_length_c 8.5802(2)
_cell_measurement_reflns_used 5174
_cell_measurement_temperature 293(2)
_cell_measurement_theta_max 74.2350
_cell_measurement_theta_min 5.0240
_cell_volume 1315.60(5)
_computing_structure_refinement 'SHELXL-2014/7 (Sheldrick, 2014)'
_diffrn_ambient_temperature 293(2)
_diffrn_measured_fraction_theta_full 1.000
_diffrn_measured_fraction_theta_max 0.980
_diffrn_measurement_device_type 'SuperNova, Dual, Cu at home/near, Atlas'
_diffrn_measurement_method '\w scans'
_diffrn_radiation_type CuK\a
_diffrn_radiation_wavelength 1.54178
_diffrn_reflns_av_R_equivalents 0.0248
_diffrn_reflns_av_unetI/netI 0.0218
_diffrn_reflns_Laue_measured_fraction_full 1.000
_diffrn_reflns_Laue_measured_fraction_max 0.980
_diffrn_reflns_limit_h_max 11
_diffrn_reflns_limit_h_min -11
_diffrn_reflns_limit_k_max 21
_diffrn_reflns_limit_k_min -14
_diffrn_reflns_limit_l_max 10
_diffrn_reflns_limit_l_min -10
_diffrn_reflns_number 8927
_diffrn_reflns_point_group_measured_fraction_full 1.000
_diffrn_reflns_point_group_measured_fraction_max 0.980
_diffrn_reflns_theta_full 67.679
_diffrn_reflns_theta_max 74.376
_diffrn_reflns_theta_min 5.041
_exptl_absorpt_coefficient_mu 0.896
_exptl_absorpt_correction_T_max 1.00000
_exptl_absorpt_correction_T_min 0.93560
_exptl_absorpt_correction_type multi-scan
_exptl_crystal_colour corlorless
_exptl_crystal_density_diffrn 1.425
_exptl_crystal_description block
_exptl_crystal_F_000 584
_exptl_crystal_size_max 0.200
_exptl_crystal_size_mid 0.200
_exptl_crystal_size_min 0.100
_refine_diff_density_max 0.269
_refine_diff_density_min -0.186
_refine_diff_density_rms 0.045
_refine_ls_extinction_coef 0.0024(6)
_refine_ls_extinction_expression Fc^*^=kFc[1+0.001xFc^2^\l^3^/sin(2\q)]^-1/4^
_refine_ls_extinction_method 'SHELXL-2014/7 (Sheldrick 2014'
_refine_ls_goodness_of_fit_ref 1.001
_refine_ls_hydrogen_treatment constr
_refine_ls_matrix_type full
_refine_ls_number_parameters 191
_refine_ls_number_reflns 2636
_refine_ls_number_restraints 0
_refine_ls_restrained_S_all 1.001
_refine_ls_R_factor_all 0.0406
_refine_ls_R_factor_gt 0.0346
_refine_ls_shift/su_max 0.000
_refine_ls_shift/su_mean 0.000
_refine_ls_structure_factor_coef Fsqd
_refine_ls_weighting_details 'w=1/[\s^2^(Fo^2^)+(0.0940P)^2^] where P=(Fo^2^+2Fc^2^)/3'
_refine_ls_weighting_scheme calc
_refine_ls_wR_factor_gt 0.1110
_refine_ls_wR_factor_ref 0.1196
_reflns_Friedel_coverage 0.000
_reflns_Friedel_fraction_full .
_reflns_Friedel_fraction_max .
_reflns_number_gt 2282
_reflns_number_total 2636
_reflns_threshold_expression 'I > 2\s(I)'
_cod_data_source_file suppl_j_ncrs-2022-0490_suppl.cif
_cod_data_source_block X
_cod_original_sg_symbol_H-M 'P 21/c'
_cod_database_code 8107373
_shelx_space_group_comment
;
The symmetry employed for this shelxl refinement is uniquely defined
by the following loop, which should always be used as a source of
symmetry information in preference to the above space-group names.
They are only intended as comments.
;
_shelx_estimated_absorpt_t_min 0.841
_shelx_estimated_absorpt_t_max 0.916

loop_
_space_group_symop_operation_xyz
'x, y, z'
'-x, y+1/2, -z+1/2'
'-x, -y, -z'
'x, -y-1/2, z-1/2'

loop_
_atom_site_label
_atom_site_type_symbol
_atom_site_fract_x
_atom_site_fract_y
_atom_site_fract_z
_atom_site_U_iso_or_equiv
_atom_site_adp_type
_atom_site_occupancy
_atom_site_site_symmetry_order
_atom_site_calc_flag
_atom_site_refinement_flags_posn
_atom_site_refinement_flags_adp
_atom_site_refinement_flags_occupancy
_atom_site_disorder_assembly
_atom_site_disorder_group
O1 O 0.13907(9) 0.21053(4) 0.96057(10) 0.0208(2) Uani 1 1 d . . . . .
C1 C 0.24833(12) 0.24545(6) 0.90922(13) 0.0189(3) Uani 1 1 d . . . . .
O2 O 0.16022(11) 0.44262(5) 0.92851(12) 0.0308(2) Uani 1 1 d . . . . .
C2 C 0.25961(12) 0.32140(6) 0.89753(14) 0.0207(3) Uani 1 1 d . . . . .
H2A H 0.3371 0.3416 0.8617 0.025 Uiso 1 1 calc R U . . .
O3 O 0.47612(10) 0.18074(5) 1.15504(10) 0.0272(2) Uani 1 1 d . . . . .
C3 C 0.15398(13) 0.37269(7) 0.93941(14) 0.0212(3) Uani 1 1 d . . . . .
F F 0.49913(10) 0.09392(4) 0.71310(9) 0.0345(2) Uani 1 1 d . . . . .
C4 C 0.03775(12) 0.33442(6) 0.99640(13) 0.0188(3) Uani 1 1 d . . . . .
C5 C -0.07314(13) 0.37558(7) 1.04359(14) 0.0225(3) Uani 1 1 d . . . . .
H5A H -0.0746 0.4285 1.0380 0.027 Uiso 1 1 calc R U . . .
C6 C -0.17909(14) 0.33804(7) 1.09783(16) 0.0264(3) Uani 1 1 d . . . . .
H6A H -0.2520 0.3656 1.1287 0.032 Uiso 1 1 calc R U . . .
C7 C -0.17765(13) 0.25808(7) 1.10688(16) 0.0267(3) Uani 1 1 d . . . . .
H7A H -0.2488 0.2331 1.1454 0.032 Uiso 1 1 calc R U . . .
C8 C -0.07178(13) 0.21637(7) 1.05926(15) 0.0234(3) Uani 1 1 d . . . . .
H8A H -0.0720 0.1634 1.0635 0.028 Uiso 1 1 calc R U . . .
C9 C 0.03548(12) 0.25497(7) 1.00475(13) 0.0187(3) Uani 1 1 d . . . . .
C10 C 0.35136(13) 0.18836(6) 0.86772(14) 0.0201(3) Uani 1 1 d . . . . .
H10A H 0.4041 0.2123 0.7989 0.024 Uiso 1 1 calc R U . . .
H10B H 0.2901 0.1469 0.8059 0.024 Uiso 1 1 calc R U . . .
C11 C 0.46848(12) 0.15642(6) 1.02013(14) 0.0190(3) Uani 1 1 d . . . . .
C12 C 0.57831(12) 0.09619(6) 1.00437(15) 0.0200(3) Uani 1 1 d . . . . .
C13 C 0.59231(14) 0.06808(7) 0.85820(15) 0.0241(3) Uani 1 1 d . . . . .
C14 C 0.70054(15) 0.01417(7) 0.85227(18) 0.0310(3) Uani 1 1 d . . . . .
H14A H 0.7070 -0.0033 0.7523 0.037 Uiso 1 1 calc R U . . .
C15 C 0.79879(15) -0.01304(7) 0.9988(2) 0.0345(3) Uani 1 1 d . . . . .
H15A H 0.8725 -0.0491 0.9975 0.041 Uiso 1 1 calc R U . . .
C16 C 0.78827(15) 0.01296(7) 1.14764(19) 0.0335(3) Uani 1 1 d . . . . .
H16A H 0.8546 -0.0056 1.2456 0.040 Uiso 1 1 calc R U . . .
C17 C 0.67896(14) 0.06658(7) 1.14991(16) 0.0259(3) Uani 1 1 d . . . . .
H17A H 0.6720 0.0834 1.2501 0.031 Uiso 1 1 calc R U . . .

loop_
_atom_site_aniso_label
_atom_site_aniso_U_11
_atom_site_aniso_U_22
_atom_site_aniso_U_33
_atom_site_aniso_U_23
_atom_site_aniso_U_13
_atom_site_aniso_U_12
O1 0.0213(4) 0.0166(4) 0.0273(4) 0.0013(3) 0.0117(3) 0.0023(3)
C1 0.0186(5) 0.0203(5) 0.0187(5) 0.0012(4) 0.0070(4) 0.0024(4)
O2 0.0367(5) 0.0166(4) 0.0460(6) 0.0033(4) 0.0227(4) 0.0020(3)
C2 0.0207(5) 0.0213(6) 0.0228(5) 0.0027(4) 0.0107(4) 0.0009(4)
O3 0.0270(4) 0.0340(5) 0.0218(4) -0.0031(3) 0.0092(3) 0.0065(4)
C3 0.0236(5) 0.0191(6) 0.0224(5) 0.0017(4) 0.0092(4) 0.0028(4)
F 0.0441(5) 0.0388(5) 0.0251(4) 0.0011(3) 0.0172(3) 0.0139(3)
C4 0.0180(5) 0.0201(6) 0.0181(5) 0.0000(4) 0.0055(4) 0.0016(4)
C5 0.0223(6) 0.0199(6) 0.0251(6) -0.0026(4) 0.0074(5) 0.0029(4)
C6 0.0213(5) 0.0294(6) 0.0310(6) -0.0054(5) 0.0117(5) 0.0028(5)
C7 0.0217(6) 0.0311(6) 0.0296(6) -0.0027(5) 0.0114(5) -0.0039(5)
C8 0.0227(6) 0.0215(6) 0.0267(6) -0.0009(4) 0.0086(5) -0.0026(4)
C9 0.0171(5) 0.0201(6) 0.0188(5) -0.0004(4) 0.0055(4) 0.0028(4)
C10 0.0229(5) 0.0196(5) 0.0205(5) 0.0010(4) 0.0106(4) 0.0037(4)
C11 0.0178(5) 0.0183(5) 0.0236(5) -0.0003(4) 0.0104(4) -0.0009(4)
C12 0.0177(5) 0.0170(5) 0.0274(6) 0.0011(4) 0.0100(4) -0.0008(4)
C13 0.0255(6) 0.0206(6) 0.0308(6) 0.0026(5) 0.0157(5) 0.0014(4)
C14 0.0346(7) 0.0209(6) 0.0469(8) -0.0008(5) 0.0265(6) 0.0022(5)
C15 0.0248(6) 0.0191(6) 0.0640(9) 0.0037(6) 0.0206(6) 0.0049(4)
C16 0.0241(6) 0.0231(6) 0.0491(8) 0.0064(5) 0.0054(5) 0.0035(5)
C17 0.0228(6) 0.0214(6) 0.0322(6) 0.0015(5) 0.0065(5) 0.0002(4)

loop_
_atom_type_symbol
_atom_type_description
_atom_type_scat_dispersion_real
_atom_type_scat_dispersion_imag
_atom_type_scat_source
C C 0.0181 0.0091 'International Tables Vol C Tables 4.2.6.8 and 6.1.1.4'
H H 0.0000 0.0000 'International Tables Vol C Tables 4.2.6.8 and 6.1.1.4'
O O 0.0492 0.0322 'International Tables Vol C Tables 4.2.6.8 and 6.1.1.4'
F F 0.0727 0.0534 'International Tables Vol C Tables 4.2.6.8 and 6.1.1.4'

loop_
_geom_angle_atom_site_label_1
_geom_angle_atom_site_label_2
_geom_angle_atom_site_label_3
_geom_angle
_geom_angle_site_symmetry_1
_geom_angle_site_symmetry_3
C1 O1 C9 118.65(9) . .
C2 C1 O1 123.54(10) . .
C2 C1 C10 125.24(10) . .
O1 C1 C10 111.22(9) . .
C1 C2 C3 121.61(10) . .
C1 C2 H2A 119.2 . .
C3 C2 H2A 119.2 . .
O2 C3 C2 123.25(11) . .
O2 C3 C4 122.40(10) . .
C2 C3 C4 114.35(10) . .
C9 C4 C5 118.26(10) . .
C9 C4 C3 119.82(10) . .
C5 C4 C3 121.92(10) . .
C6 C5 C4 120.40(11) . .
C6 C5 H5A 119.8 . .
C4 C5 H5A 119.8 . .
C5 C6 C7 120.17(10) . .
C5 C6 H6A 119.9 . .
C7 C6 H6A 119.9 . .
C8 C7 C6 120.61(11) . .
C8 C7 H7A 119.7 . .
C6 C7 H7A 119.7 . .
C7 C8 C9 118.79(11) . .
C7 C8 H8A 120.6 . .
C9 C8 H8A 120.6 . .
O1 C9 C8 116.24(10) . .
O1 C9 C4 122.01(10) . .
C8 C9 C4 121.75(10) . .
C1 C10 C11 111.96(9) . .
C1 C10 H10A 109.2 . .
C11 C10 H10A 109.2 . .
C1 C10 H10B 109.2 . .
C11 C10 H10B 109.2 . .
H10A C10 H10B 107.9 . .
O3 C11 C12 119.61(10) . .
O3 C11 C10 120.35(10) . .
C12 C11 C10 120.01(9) . .
C13 C12 C17 116.78(11) . .
C13 C12 C11 125.94(11) . .
C17 C12 C11 117.25(10) . .
F C13 C14 116.86(11) . .
F C13 C12 120.10(10) . .
C14 C13 C12 123.04(12) . .
C15 C14 C13 118.35(12) . .
C15 C14 H14A 120.8 . .
C13 C14 H14A 120.8 . .
C14 C15 C16 120.61(11) . .
C14 C15 H15A 119.7 . .
C16 C15 H15A 119.7 . .
C17 C16 C15 119.80(13) . .
C17 C16 H16A 120.1 . .
C15 C16 H16A 120.1 . .
C16 C17 C12 121.40(13) . .
C16 C17 H17A 119.3 . .
C12 C17 H17A 119.3 . .

loop_
_geom_bond_atom_site_label_1
_geom_bond_atom_site_label_2
_geom_bond_distance
_geom_bond_site_symmetry_2
O1 C1 1.3624(13) .
O1 C9 1.3731(13) .
C1 C2 1.3428(16) .
C1 C10 1.4964(14) .
O2 C3 1.2331(15) .
C2 C3 1.4497(15) .
C2 H2A 0.9300 .
O3 C11 1.2150(14) .
C3 C4 1.4696(15) .
F C13 1.3505(15) .
C4 C9 1.3962(17) .
C4 C5 1.4085(15) .
C5 C6 1.3723(16) .
C5 H5A 0.9300 .
C6 C7 1.4050(19) .
C6 H6A 0.9300 .
C7 C8 1.3783(16) .
C7 H7A 0.9300 .
C8 C9 1.3926(16) .
C8 H8A 0.9300 .
C10 C11 1.5182(15) .
C10 H10A 0.9700 .
C10 H10B 0.9700 .
C11 C12 1.4969(15) .
C12 C13 1.3906(17) .
C12 C17 1.4017(17) .
C13 C14 1.3857(16) .
C14 C15 1.384(2) .
C14 H14A 0.9300 .
C15 C16 1.388(2) .
C15 H15A 0.9300 .
C16 C17 1.3815(18) .
C16 H16A 0.9300 .
C17 H17A 0.9300 .

loop_
_geom_torsion_atom_site_label_1
_geom_torsion_atom_site_label_2
_geom_torsion_atom_site_label_3
_geom_torsion_atom_site_label_4
_geom_torsion
_geom_torsion_site_symmetry_1
_geom_torsion_site_symmetry_2
_geom_torsion_site_symmetry_3
_geom_torsion_site_symmetry_4
C9 O1 C1 C2 -0.76(16) . . . .
C9 O1 C1 C10 179.53(8) . . . .
O1 C1 C2 C3 -0.08(18) . . . .
C10 C1 C2 C3 179.59(10) . . . .
C1 C2 C3 O2 -179.25(11) . . . .
C1 C2 C3 C4 0.73(16) . . . .
O2 C3 C4 C9 179.40(11) . . . .
C2 C3 C4 C9 -0.59(15) . . . .
O2 C3 C4 C5 -0.59(17) . . . .
C2 C3 C4 C5 179.43(10) . . . .
C9 C4 C5 C6 0.68(17) . . . .
C3 C4 C5 C6 -179.33(11) . . . .
C4 C5 C6 C7 0.07(18) . . . .
C5 C6 C7 C8 -0.99(19) . . . .
C6 C7 C8 C9 1.12(18) . . . .
C1 O1 C9 C8 -178.80(9) . . . .
C1 O1 C9 C4 0.89(15) . . . .
C7 C8 C9 O1 179.33(10) . . . .
C7 C8 C9 C4 -0.35(17) . . . .
C5 C4 C9 O1 179.79(9) . . . .
C3 C4 C9 O1 -0.20(16) . . . .
C5 C4 C9 C8 -0.54(16) . . . .
C3 C4 C9 C8 179.47(10) . . . .
C2 C1 C10 C11 102.52(13) . . . .
O1 C1 C10 C11 -77.77(11) . . . .
C1 C10 C11 O3 -4.06(15) . . . .
C1 C10 C11 C12 177.69(9) . . . .
O3 C11 C12 C13 -173.80(11) . . . .
C10 C11 C12 C13 4.47(16) . . . .
O3 C11 C12 C17 4.56(15) . . . .
C10 C11 C12 C17 -177.17(10) . . . .
C17 C12 C13 F 179.95(10) . . . .
C11 C12 C13 F -1.69(17) . . . .
C17 C12 C13 C14 -0.85(17) . . . .
C11 C12 C13 C14 177.51(11) . . . .
F C13 C14 C15 179.45(11) . . . .
C12 C13 C14 C15 0.22(18) . . . .
C13 C14 C15 C16 0.27(19) . . . .
C14 C15 C16 C17 -0.08(19) . . . .
C15 C16 C17 C12 -0.59(19) . . . .
C13 C12 C17 C16 1.03(17) . . . .
C11 C12 C17 C16 -177.48(10) . . . .
